data_2239656
loop_
_publ_author_name
Subramanyahegde
'Amar, Hosamani'
'Shivaraj, Yellappa'
'Vijayakumar, Giriyapura R.'
'Palakshamurthy, Bandrehalli Siddagangaiah'

_publ_section_title
;
 5'-([1,1'-Biphenyl]-4-yl)-1',1'',3''-trimethyldispiro[indane-2,2'-pyrrolidine-4',5''-[1,3]diazinane]-1,3,2'',4'',6''-pentaone
;
_journal_issue 7
_journal_name_full 'Acta Crystallographica Section E'
_journal_page_first o759
_journal_paper_doi 10.1107/S1600536814013117
_journal_volume 70
_journal_year 2014
_chemical_formula_iupac 'C30 H25 N3 O5'
_chemical_formula_moiety 'C30 H25 N3 O5'
_chemical_formula_sum 'C30 H25 N3 O5'
_chemical_formula_weight 507.53
_chemical_melting_point 434
_chemical_name_systematic
5'-([1,1'-Biphenyl]-4-yl)-1',1'',3''-trimethyldispiro[indane-2,2'-pyrrolidine-4',5''-[1,3]diazinane]-1,3,2'',4'',6''-pentaone
_space_group_IT_number 14
_symmetry_cell_setting monoclinic
_symmetry_space_group_name_Hall '-P 2yn'
_symmetry_space_group_name_H-M 'P 1 21/n 1'
_atom_sites_solution_hydrogens geom
_atom_sites_solution_primary direct
_atom_sites_solution_secondary difmap
_audit_creation_method SHELXL-97
_cell_angle_alpha 90.00
_cell_angle_beta 94.496(6)
_cell_angle_gamma 90.00
_cell_formula_units_Z 4
_cell_length_a 8.3301(10)
_cell_length_b 26.070(4)
_cell_length_c 12.0441(14)
_cell_measurement_reflns_used 346
_cell_measurement_temperature 296(2)
_cell_measurement_theta_max 25.0
_cell_measurement_theta_min 1.9
_cell_volume 2607.5(6)
_computing_cell_refinement 'SAINT-Plus (Bruker, 2009)'
_computing_data_collection 'APEX2 (Bruker, 2009)'
_computing_data_reduction 'SAINT-Plus (Bruker, 2009)'
_computing_molecular_graphics 'ORTEP-3 for Windows (Farrugia, 2012) and Mercury (Macrae <i>et al.</i>, 2008)'
_computing_publication_material 'SHELXL97 (Sheldrick, 2008)'
_computing_structure_refinement 'SHELXL97 (Sheldrick, 2008)'
_computing_structure_solution 'SHELXS97 (Sheldrick, 2008)'
_diffrn_ambient_temperature 296(2)
_diffrn_detector_area_resol_mean 1.6
_diffrn_measured_fraction_theta_full 0.997
_diffrn_measured_fraction_theta_max 0.997
_diffrn_measurement_device_type 'Bruker APEXII CCD'
_diffrn_measurement_method \w
_diffrn_radiation_monochromator graphite
_diffrn_radiation_source 'fine-focus sealed tube'
_diffrn_radiation_type MoK\a
_diffrn_radiation_wavelength 0.71073
_diffrn_reflns_av_R_equivalents 0.0458
_diffrn_reflns_av_sigmaI/netI 0.0427
_diffrn_reflns_limit_h_max 9
_diffrn_reflns_limit_h_min -9
_diffrn_reflns_limit_k_max 30
_diffrn_reflns_limit_k_min -31
_diffrn_reflns_limit_l_max 10
_diffrn_reflns_limit_l_min -14
_diffrn_reflns_number 18992
_diffrn_reflns_theta_full 25.00
_diffrn_reflns_theta_max 25.00
_diffrn_reflns_theta_min 1.87
_diffrn_standards_decay_% 1.6
_diffrn_standards_interval_count 22
_diffrn_standards_interval_time 22
_diffrn_standards_number 346
_exptl_absorpt_coefficient_mu 0.089
_exptl_absorpt_correction_T_max 0.9824
_exptl_absorpt_correction_T_min 0.9789
_exptl_absorpt_correction_type multi-scan
_exptl_absorpt_process_details '(SADABS; Bruker, 2009)'
_exptl_crystal_colour colourless
_exptl_crystal_density_diffrn 1.293
_exptl_crystal_density_method 'not measured'
_exptl_crystal_description prism
_exptl_crystal_F_000 1064
_exptl_crystal_size_max 0.24
_exptl_crystal_size_mid 0.22
_exptl_crystal_size_min 0.20
_refine_diff_density_max 0.174
_refine_diff_density_min -0.152
_refine_ls_extinction_method none
_refine_ls_goodness_of_fit_ref 1.042
_refine_ls_hydrogen_treatment constr
_refine_ls_matrix_type full
_refine_ls_number_constraints 0
_refine_ls_number_parameters 346
_refine_ls_number_reflns 4569
_refine_ls_number_restraints 0
_refine_ls_restrained_S_all 1.042
_refine_ls_R_factor_all 0.0727
_refine_ls_R_factor_gt 0.0498
_refine_ls_shift/su_max 0.031
_refine_ls_shift/su_mean 0.000
_refine_ls_structure_factor_coef Fsqd
_refine_ls_weighting_details 'calc w=1/[\s^2^(Fo^2^)+(0.0590P)^2^+0.5965P] where P=(Fo^2^+2Fc^2^)/3'
_refine_ls_weighting_scheme calc
_refine_ls_wR_factor_gt 0.1213
_refine_ls_wR_factor_ref 0.1302
_reflns_number_gt 3332
_reflns_number_total 4569
_reflns_threshold_expression I>2\s(I)
_cod_data_source_file hb7231sup1.cf
_cod_data_source_block I
_cod_original_sg_symbol_H-M 'P 21/n'
_cod_database_code 2239656
_cod_database_fobs_code 2239656

loop_
_symmetry_equiv_pos_as_xyz
'x, y, z'
'-x+1/2, y+1/2, -z+1/2'
'-x, -y, -z'
'x-1/2, -y-1/2, z-1/2'

loop_
_atom_site_type_symbol
_atom_site_label
_atom_site_fract_x
_atom_site_fract_y
_atom_site_fract_z
_atom_site_U_iso_or_equiv
_atom_site_adp_type
_atom_site_calc_flag
_atom_site_refinement_flags
_atom_site_occupancy
_atom_site_symmetry_multiplicity
C C1 0.4231(4) 0.04651(12) 0.1141(2) 0.0948(10) Uani d . 1 1
H H1 0.4813 0.0729 0.0843 0.114 Uiso calc R 1 1
C C2 0.2878(5) 0.02719(16) 0.0539(3) 0.1201(14) Uani d . 1 1
H H2 0.2547 0.0412 -0.0152 0.144 Uiso calc R 1 1
C C3 0.2029(4) -0.01227(15) 0.0952(3) 0.1017(11) Uani d . 1 1
H H3 0.1124 -0.0252 0.0545 0.122 Uiso calc R 1 1
C C4 0.2509(3) -0.03246(11) 0.1956(3) 0.0855(9) Uani d . 1 1
H H4 0.1941 -0.0597 0.2235 0.103 Uiso calc R 1 1
C C5 0.3845(3) -0.01285(10) 0.2575(2) 0.0675(7) Uani d . 1 1
H H5 0.4153 -0.0268 0.3269 0.081 Uiso calc R 1 1
C C6 0.4724(3) 0.02708(8) 0.21760(18) 0.0546(6) Uani d . 1 1
C C7 0.6154(2) 0.04800(7) 0.28376(16) 0.0448(5) Uani d . 1 1
C C8 0.6096(3) 0.05802(8) 0.39615(17) 0.0480(5) Uani d . 1 1
H H8 0.5163 0.0505 0.4306 0.058 Uiso calc R 1 1
C C9 0.7399(2) 0.07903(8) 0.45822(16) 0.0444(5) Uani d . 1 1
H H9 0.7323 0.0862 0.5333 0.053 Uiso calc R 1 1
C C10 0.8821(2) 0.08962(7) 0.40952(15) 0.0373(4) Uani d . 1 1
C C11 0.8908(2) 0.07776(7) 0.29854(16) 0.0441(5) Uani d . 1 1
H H11 0.9864 0.0831 0.2652 0.053 Uiso calc R 1 1
C C12 0.7582(3) 0.05790(8) 0.23626(16) 0.0488(5) Uani d . 1 1
H H12 0.7653 0.0511 0.1610 0.059 Uiso calc R 1 1
C C13 1.0205(2) 0.11690(7) 0.47311(15) 0.0371(4) Uani d . 1 1
H H13 1.1203 0.1076 0.4400 0.045 Uiso calc R 1 1
C C14 1.0065(2) 0.17788(7) 0.47424(15) 0.0361(4) Uani d . 1 1
C C15 1.0975(3) 0.19325(8) 0.58443(18) 0.0591(6) Uani d . 1 1
H H15A 1.0292 0.2137 0.6288 0.071 Uiso calc R 1 1
H H15B 1.1924 0.2131 0.5709 0.071 Uiso calc R 1 1
C C16 1.1458(2) 0.14280(7) 0.64526(15) 0.0388(5) Uani d . 1 1
C C17 1.0825(3) 0.05128(8) 0.61581(19) 0.0608(6) Uani d . 1 1
H H17A 0.9951 0.0293 0.5898 0.091 Uiso calc R 1 1
H H17B 1.1040 0.0471 0.6948 0.091 Uiso calc R 1 1
H H17C 1.1769 0.0424 0.5791 0.091 Uiso calc R 1 1
C C18 0.8320(2) 0.19348(7) 0.47277(16) 0.0374(4) Uani d . 1 1
C C19 0.8226(2) 0.19976(7) 0.27108(17) 0.0443(5) Uani d . 1 1
C C20 1.0853(2) 0.19684(8) 0.37413(19) 0.0486(5) Uani d . 1 1
C C21 0.5729(2) 0.20337(10) 0.3638(2) 0.0740(8) Uani d . 1 1
H H21A 0.5428 0.2389 0.3578 0.111 Uiso calc R 1 1
H H21B 0.5337 0.1890 0.4299 0.111 Uiso calc R 1 1
H H21C 0.5271 0.1851 0.2998 0.111 Uiso calc R 1 1
C C22 1.0650(4) 0.20798(13) 0.1717(2) 0.0980(11) Uani d . 1 1
H H22A 1.1795 0.2041 0.1848 0.147 Uiso calc R 1 1
H H22B 1.0408 0.2417 0.1430 0.147 Uiso calc R 1 1
H H22C 1.0241 0.1828 0.1186 0.147 Uiso calc R 1 1
C C23 1.3283(2) 0.13417(8) 0.64229(16) 0.0459(5) Uani d . 1 1
C C24 1.4062(2) 0.14997(8) 0.75118(16) 0.0426(5) Uani d . 1 1
C C25 1.2897(2) 0.15729(8) 0.82564(15) 0.0415(5) Uani d . 1 1
C C26 1.1278(3) 0.14805(8) 0.77001(17) 0.0452(5) Uani d . 1 1
C C27 1.5684(3) 0.15617(9) 0.7833(2) 0.0592(6) Uani d . 1 1
H H27 1.6460 0.1515 0.7328 0.071 Uiso calc R 1 1
C C28 1.6111(3) 0.16939(10) 0.8916(2) 0.0666(7) Uani d . 1 1
H H28 1.7192 0.1739 0.9151 0.080 Uiso calc R 1 1
C C29 1.4958(3) 0.17615(9) 0.96614(19) 0.0648(7) Uani d . 1 1
H H29 1.5281 0.1846 1.0395 0.078 Uiso calc R 1 1
C C30 1.3337(3) 0.17078(9) 0.93507(17) 0.0555(6) Uani d . 1 1
H H30 1.2567 0.1760 0.9858 0.067 Uiso calc R 1 1
N N1 1.03912(19) 0.10473(6) 0.59094(12) 0.0416(4) Uani d . 1 1
N N2 0.75059(17) 0.19896(6) 0.36977(13) 0.0405(4) Uani d . 1 1
N N3 0.9891(2) 0.20081(7) 0.27705(13) 0.0474(4) Uani d . 1 1
O O1 1.22834(18) 0.20472(8) 0.37604(18) 0.0910(7) Uani d . 1 1
O O2 0.7449(2) 0.20158(7) 0.18241(13) 0.0766(5) Uani d . 1 1
O O3 0.7628(2) 0.19887(6) 0.55632(13) 0.0671(5) Uani d . 1 1
O O4 1.00353(19) 0.14533(7) 0.81522(14) 0.0754(5) Uani d . 1 1
O O5 1.3934(2) 0.11654(8) 0.56487(13) 0.0754(5) Uani d . 1 1

loop_
_atom_site_aniso_label
_atom_site_aniso_U_11
_atom_site_aniso_U_22
_atom_site_aniso_U_33
_atom_site_aniso_U_12
_atom_site_aniso_U_13
_atom_site_aniso_U_23
C1 0.103(2) 0.093(2) 0.0800(19) -0.0288(18) -0.0449(17) 0.0214(16)
C2 0.116(3) 0.138(3) 0.095(2) -0.036(3) -0.065(2) 0.022(2)
C3 0.077(2) 0.112(3) 0.108(3) -0.0180(19) -0.0423(19) -0.019(2)
C4 0.0650(18) 0.080(2) 0.108(2) -0.0235(15) -0.0125(16) -0.0150(17)
C5 0.0614(16) 0.0671(16) 0.0712(16) -0.0162(13) -0.0133(12) -0.0010(12)
C6 0.0556(14) 0.0499(14) 0.0552(14) -0.0050(11) -0.0140(11) -0.0057(10)
C7 0.0501(13) 0.0386(11) 0.0436(12) -0.0037(9) -0.0100(10) -0.0022(9)
C8 0.0472(12) 0.0475(13) 0.0489(13) -0.0074(9) 0.0011(10) -0.0066(9)
C9 0.0503(13) 0.0459(12) 0.0368(11) -0.0043(9) 0.0011(9) -0.0090(9)
C10 0.0414(11) 0.0326(10) 0.0366(11) 0.0010(8) -0.0052(8) -0.0041(8)
C11 0.0482(12) 0.0438(12) 0.0405(11) -0.0052(9) 0.0035(9) -0.0051(9)
C12 0.0621(15) 0.0497(13) 0.0334(11) -0.0071(10) -0.0047(10) -0.0070(9)
C13 0.0348(10) 0.0376(11) 0.0377(11) 0.0036(8) -0.0053(8) -0.0042(8)
C14 0.0318(10) 0.0367(10) 0.0383(11) -0.0020(8) -0.0072(8) -0.0005(8)
C15 0.0684(15) 0.0416(12) 0.0617(14) -0.0013(11) -0.0314(12) -0.0056(10)
C16 0.0375(11) 0.0425(11) 0.0346(10) 0.0028(8) -0.0087(8) -0.0050(8)
C17 0.0794(17) 0.0399(13) 0.0595(14) 0.0090(11) -0.0176(12) 0.0023(10)
C18 0.0370(11) 0.0369(11) 0.0392(11) -0.0003(8) 0.0085(9) -0.0010(8)
C19 0.0481(12) 0.0406(12) 0.0422(12) 0.0012(9) -0.0093(10) 0.0071(9)
C20 0.0295(11) 0.0468(12) 0.0697(15) 0.0001(9) 0.0061(10) 0.0076(10)
C21 0.0256(11) 0.0816(19) 0.114(2) 0.0065(11) -0.0020(12) 0.0164(15)
C22 0.118(3) 0.111(3) 0.072(2) -0.002(2) 0.0548(19) 0.0207(17)
C23 0.0441(12) 0.0581(13) 0.0353(11) 0.0041(10) 0.0020(9) -0.0021(9)
C24 0.0391(11) 0.0507(12) 0.0367(11) 0.0021(9) -0.0056(9) 0.0013(9)
C25 0.0423(12) 0.0463(12) 0.0346(11) -0.0008(9) -0.0047(9) -0.0005(8)
C26 0.0406(12) 0.0497(13) 0.0450(12) 0.0009(9) 0.0017(10) -0.0080(9)
C27 0.0406(12) 0.0716(16) 0.0637(15) -0.0025(11) -0.0063(11) -0.0014(12)
C28 0.0497(14) 0.0745(18) 0.0712(17) -0.0038(12) -0.0240(13) -0.0008(13)
C29 0.0780(18) 0.0662(16) 0.0448(13) -0.0073(13) -0.0293(13) -0.0023(11)
C30 0.0633(15) 0.0658(15) 0.0363(12) -0.0047(12) -0.0033(10) -0.0063(10)
N1 0.0478(10) 0.0366(9) 0.0380(9) 0.0034(7) -0.0120(7) -0.0025(7)
N2 0.0240(8) 0.0466(10) 0.0501(10) 0.0027(7) -0.0020(7) 0.0057(7)
N3 0.0466(10) 0.0558(11) 0.0416(10) -0.0023(8) 0.0144(8) 0.0086(8)
O1 0.0269(9) 0.1062(15) 0.1406(18) -0.0070(9) 0.0098(10) 0.0395(12)
O2 0.0916(13) 0.0810(13) 0.0514(10) 0.0028(10) -0.0321(9) 0.0140(8)
O3 0.0786(12) 0.0704(11) 0.0564(10) 0.0113(9) 0.0313(9) -0.0048(8)
O4 0.0454(10) 0.1172(15) 0.0652(11) -0.0114(9) 0.0141(8) -0.0243(10)
O5 0.0573(10) 0.1211(15) 0.0485(10) 0.0129(10) 0.0084(8) -0.0239(9)

loop_
_atom_type_symbol
_atom_type_description
_atom_type_scat_dispersion_real
_atom_type_scat_dispersion_imag
_atom_type_scat_source
C C 0.0033 0.0016 'International Tables Vol C Tables 4.2.6.8 and 6.1.1.4'
H H 0.0000 0.0000 'International Tables Vol C Tables 4.2.6.8 and 6.1.1.4'
N N 0.0061 0.0033 'International Tables Vol C Tables 4.2.6.8 and 6.1.1.4'
O O 0.0106 0.0060 'International Tables Vol C Tables 4.2.6.8 and 6.1.1.4'

loop_
_geom_angle_atom_site_label_1
_geom_angle_atom_site_label_2
_geom_angle_atom_site_label_3
_geom_angle_site_symmetry_1
_geom_angle
C6 C1 C2 . 120.8(3)
C6 C1 H1 . 119.6
C2 C1 H1 . 119.6
C3 C2 C1 . 120.4(3)
C3 C2 H2 . 119.8
C1 C2 H2 . 119.8
C4 C3 C2 . 119.7(3)
C4 C3 H3 . 120.2
C2 C3 H3 . 120.2
C3 C4 C5 . 120.4(3)
C3 C4 H4 . 119.8
C5 C4 H4 . 119.8
C6 C5 C4 . 121.1(2)
C6 C5 H5 . 119.5
C4 C5 H5 . 119.5
C1 C6 C5 . 117.6(2)
C1 C6 C7 . 121.4(2)
C5 C6 C7 . 121.1(2)
C8 C7 C12 . 117.82(18)
C8 C7 C6 . 120.4(2)
C12 C7 C6 . 121.76(18)
C9 C8 C7 . 121.2(2)
C9 C8 H8 . 119.4
C7 C8 H8 . 119.4
C8 C9 C10 . 120.63(18)
C8 C9 H9 . 119.7
C10 C9 H9 . 119.7
C11 C10 C9 . 118.38(17)
C11 C10 C13 . 120.06(18)
C9 C10 C13 . 121.42(16)
C10 C11 C12 . 120.56(19)
C10 C11 H11 . 119.7
C12 C11 H11 . 119.7
C7 C12 C11 . 121.34(18)
C7 C12 H12 . 119.3
C11 C12 H12 . 119.3
N1 C13 C10 . 114.30(16)
N1 C13 C14 . 102.25(13)
C10 C13 C14 . 114.83(14)
N1 C13 H13 . 108.4
C10 C13 H13 . 108.4
C14 C13 H13 . 108.4
C20 C14 C18 . 112.55(15)
C20 C14 C15 . 113.10(17)
C18 C14 C15 . 110.57(17)
C20 C14 C13 . 106.53(15)
C18 C14 C13 . 109.90(14)
C15 C14 C13 . 103.70(14)
C14 C15 C16 . 106.35(15)
C14 C15 H15A . 110.5
C16 C15 H15A . 110.5
C14 C15 H15B . 110.5
C16 C15 H15B . 110.5
H15A C15 H15B . 108.6
N1 C16 C26 . 113.59(16)
N1 C16 C23 . 117.38(16)
C26 C16 C23 . 102.07(15)
N1 C16 C15 . 103.94(14)
C26 C16 C15 . 110.39(16)
C23 C16 C15 . 109.53(17)
N1 C17 H17A . 109.5
N1 C17 H17B . 109.5
H17A C17 H17B . 109.5
N1 C17 H17C . 109.5
H17A C17 H17C . 109.5
H17B C17 H17C . 109.5
O3 C18 N2 1 120.46(18)
O3 C18 N2 1 120.46(18)
O3 C18 N2 . 120.46(18)
O3 C18 C14 1 122.99(18)
O3 C18 C14 1 122.99(18)
O3 C18 C14 . 122.99(18)
N2 C18 C14 . 116.47(16)
O2 C19 N2 . 121.8(2)
O2 C19 N3 . 120.8(2)
N2 C19 N3 . 117.35(16)
O1 C20 N3 1 120.9(2)
O1 C20 N3 . 120.9(2)
O1 C20 C14 1 122.3(2)
O1 C20 C14 . 122.3(2)
N3 C20 C14 . 116.58(16)
N2 C21 H21A . 109.5
N2 C21 H21B . 109.5
H21A C21 H21B . 109.5
N2 C21 H21C . 109.5
H21A C21 H21C . 109.5
H21B C21 H21C . 109.5
N3 C22 H22A . 109.5
N3 C22 H22B . 109.5
H22A C22 H22B . 109.5
N3 C22 H22C . 109.5
H22A C22 H22C . 109.5
H22B C22 H22C . 109.5
O5 C23 C24 . 126.94(19)
O5 C23 C16 . 125.32(18)
C24 C23 C16 . 107.73(16)
C25 C24 C27 . 121.33(19)
C25 C24 C23 . 109.44(17)
C27 C24 C23 . 129.2(2)
C24 C25 C30 . 120.31(19)
C24 C25 C26 . 110.15(17)
C30 C25 C26 . 129.5(2)
O4 C26 C25 . 126.06(19)
O4 C26 C16 . 126.25(18)
C25 C26 C16 . 107.70(17)
C28 C27 C24 . 118.1(2)
C28 C27 H27 . 121.0
C24 C27 H27 . 121.0
C27 C28 C29 . 120.7(2)
C27 C28 H28 . 119.6
C29 C28 H28 . 119.6
C28 C29 C30 . 121.9(2)
C28 C29 H29 . 119.1
C30 C29 H29 . 119.1
C29 C30 C25 . 117.6(2)
C29 C30 H30 . 121.2
C25 C30 H30 . 121.2
C13 N1 C16 . 107.79(15)
C13 N1 C17 . 114.45(15)
C16 N1 C17 . 115.16(15)
C19 N2 C18 . 124.42(16)
C19 N2 C21 . 117.36(18)
C18 N2 C21 . 118.21(18)
C20 N3 C19 . 124.08(17)
C20 N3 C22 . 118.9(2)
C19 N3 C22 . 117.0(2)

loop_
_geom_bond_atom_site_label_1
_geom_bond_atom_site_label_2
_geom_bond_site_symmetry_2
_geom_bond_distance
C1 C6 . 1.378(3)
C1 C2 . 1.386(4)
C1 H1 . 0.9300
C2 C3 . 1.365(5)
C2 H2 . 0.9300
C3 C4 . 1.350(4)
C3 H3 . 0.9300
C4 C5 . 1.387(3)
C4 H4 . 0.9300
C5 C6 . 1.381(3)
C5 H5 . 0.9300
C6 C7 . 1.484(3)
C7 C8 . 1.383(3)
C7 C12 . 1.384(3)
C8 C9 . 1.382(3)
C8 H8 . 0.9300
C9 C10 . 1.390(3)
C9 H9 . 0.9300
C10 C11 . 1.379(3)
C10 C13 . 1.511(2)
C11 C12 . 1.386(3)
C11 H11 . 0.9300
C12 H12 . 0.9300
C13 N1 . 1.451(2)
C13 C14 . 1.594(3)
C13 H13 . 0.9800
C14 C20 . 1.501(3)
C14 C18 . 1.508(3)
C14 C15 . 1.529(3)
C15 C16 . 1.544(3)
C15 H15A . 0.9700
C15 H15B . 0.9700
C16 N1 . 1.453(2)
C16 C26 . 1.528(3)
C16 C23 . 1.540(3)
C17 N1 . 1.464(3)
C17 H17A . 0.9600
C17 H17B . 0.9600
C17 H17C . 0.9600
C18 O3 1 1.206(2)
C18 O3 1 1.206(2)
C18 O3 . 1.206(2)
C18 N2 . 1.374(2)
C19 O2 . 1.205(2)
C19 N2 . 1.373(3)
C19 N3 . 1.383(3)
C20 O1 1 1.208(2)
C20 O1 . 1.208(2)
C20 N3 . 1.369(3)
C21 N2 . 1.480(2)
C21 H21A . 0.9600
C21 H21B . 0.9600
C21 H21C . 0.9600
C22 N3 . 1.474(3)
C22 H22A . 0.9600
C22 H22B . 0.9600
C22 H22C . 0.9600
C23 O5 . 1.206(2)
C23 C24 . 1.475(3)
C24 C25 . 1.385(3)
C24 C27 . 1.386(3)
C25 C30 . 1.385(3)
C25 C26 . 1.478(3)
C26 O4 . 1.209(2)
C27 C28 . 1.369(3)
C27 H27 . 0.9300
C28 C29 . 1.376(4)
C28 H28 . 0.9300
C29 C30 . 1.380(3)
C29 H29 . 0.9300
C30 H30 . 0.9300

loop_
_geom_hbond_atom_site_label_D
_geom_hbond_atom_site_label_H
_geom_hbond_atom_site_label_A
_geom_hbond_site_symmetry_A
_geom_hbond_distance_DH
_geom_hbond_distance_HA
_geom_hbond_distance_DA
_geom_hbond_angle_DHA
C29 H29 O2 1_656 0.93 2.44 3.269(3) 149

loop_
_geom_torsion_atom_site_label_1
_geom_torsion_atom_site_label_2
_geom_torsion_atom_site_label_3
_geom_torsion_atom_site_label_4
_geom_torsion_site_symmetry_1
_geom_torsion_site_symmetry_4
_geom_torsion
C6 C1 C2 C3 . . -1.4(6)
C1 C2 C3 C4 . . 0.2(6)
C2 C3 C4 C5 . . 0.9(5)
C3 C4 C5 C6 . . -0.9(5)
C2 C1 C6 C5 . . 1.4(5)
C2 C1 C6 C7 . . -179.0(3)
C4 C5 C6 C1 . . -0.3(4)
C4 C5 C6 C7 . . -179.9(2)
C1 C6 C7 C8 . . 135.1(3)
C5 C6 C7 C8 . . -45.3(3)
C1 C6 C7 C12 . . -45.2(3)
C5 C6 C7 C12 . . 134.4(2)
C12 C7 C8 C9 . . 2.4(3)
C6 C7 C8 C9 . . -177.90(19)
C7 C8 C9 C10 . . -1.4(3)
C8 C9 C10 C11 . . -1.2(3)
C8 C9 C10 C13 . . 174.45(18)
C9 C10 C11 C12 . . 2.8(3)
C13 C10 C11 C12 . . -172.88(18)
C8 C7 C12 C11 . . -0.7(3)
C6 C7 C12 C11 . . 179.55(19)
C10 C11 C12 C7 . . -1.9(3)
C11 C10 C13 N1 . . -150.00(17)
C9 C10 C13 N1 . . 34.4(2)
C11 C10 C13 C14 . . 92.3(2)
C9 C10 C13 C14 . . -83.3(2)
N1 C13 C14 C20 . . 146.11(15)
C10 C13 C14 C20 . . -89.53(19)
N1 C13 C14 C18 . . -91.69(16)
C10 C13 C14 C18 . . 32.7(2)
N1 C13 C14 C15 . . 26.53(19)
C10 C13 C14 C15 . . 150.89(18)
C20 C14 C15 C16 . . -119.70(19)
C18 C14 C15 C16 . . 113.04(19)
C13 C14 C15 C16 . . -4.7(2)
C14 C15 C16 N1 . . -18.8(2)
C14 C15 C16 C26 . . -140.95(18)
C14 C15 C16 C23 . . 107.42(19)
C20 C14 C18 O3 . 1 -153.04(19)
C15 C14 C18 O3 . 1 -25.5(3)
C13 C14 C18 O3 . 1 88.4(2)
C20 C14 C18 O3 . 1 -153.04(19)
C15 C14 C18 O3 . 1 -25.5(3)
C13 C14 C18 O3 . 1 88.4(2)
C20 C14 C18 O3 . . -153.04(19)
C15 C14 C18 O3 . . -25.5(3)
C13 C14 C18 O3 . . 88.4(2)
C20 C14 C18 N2 . . 30.2(2)
C15 C14 C18 N2 . . 157.77(16)
C13 C14 C18 N2 . . -88.34(19)
C18 C14 C20 O1 . 1 153.4(2)
C15 C14 C20 O1 . 1 27.2(3)
C13 C14 C20 O1 . 1 -86.1(2)
C18 C14 C20 O1 . . 153.4(2)
C15 C14 C20 O1 . . 27.2(3)
C13 C14 C20 O1 . . -86.1(2)
C18 C14 C20 N3 . . -31.9(2)
C15 C14 C20 N3 . . -158.10(18)
C13 C14 C20 N3 . . 88.62(19)
N1 C16 C23 O5 . . 37.1(3)
C26 C16 C23 O5 . . 161.9(2)
C15 C16 C23 O5 . . -81.1(3)
N1 C16 C23 C24 . . -141.44(17)
C26 C16 C23 C24 . . -16.6(2)
C15 C16 C23 C24 . . 100.42(18)
O5 C23 C24 C25 . . -166.7(2)
C16 C23 C24 C25 . . 11.8(2)
O5 C23 C24 C27 . . 11.6(4)
C16 C23 C24 C27 . . -170.0(2)
C27 C24 C25 C30 . . -0.4(3)
C23 C24 C25 C30 . . 177.99(19)
C27 C24 C25 C26 . . -179.8(2)
C23 C24 C25 C26 . . -1.4(2)
C24 C25 C26 O4 . . 170.6(2)
C30 C25 C26 O4 . . -8.7(4)
C24 C25 C26 C16 . . -9.7(2)
C30 C25 C26 C16 . . 171.1(2)
N1 C16 C26 O4 . . -37.2(3)
C23 C16 C26 O4 . . -164.5(2)
C15 C16 C26 O4 . . 79.1(3)
N1 C16 C26 C25 . . 143.08(16)
C23 C16 C26 C25 . . 15.7(2)
C15 C16 C26 C25 . . -100.64(19)
C25 C24 C27 C28 . . 0.6(3)
C23 C24 C27 C28 . . -177.5(2)
C24 C27 C28 C29 . . 0.2(4)
C27 C28 C29 C30 . . -1.1(4)
C28 C29 C30 C25 . . 1.2(4)
C24 C25 C30 C29 . . -0.4(3)
C26 C25 C30 C29 . . 178.8(2)
C10 C13 N1 C16 . . -165.27(15)
C14 C13 N1 C16 . . -40.56(18)
C10 C13 N1 C17 . . 65.2(2)
C14 C13 N1 C17 . . -170.09(17)
C26 C16 N1 C13 . . 158.00(15)
C23 C16 N1 C13 . . -83.10(19)
C15 C16 N1 C13 . . 38.0(2)
C26 C16 N1 C17 . . -72.9(2)
C23 C16 N1 C17 . . 46.0(2)
C15 C16 N1 C17 . . 167.13(19)
O2 C19 N2 C18 . . 175.49(19)
N3 C19 N2 C18 . . -7.5(3)
O2 C19 N2 C21 . . -3.4(3)
N3 C19 N2 C21 . . 173.70(18)
O3 C18 N2 C19 1 . 171.66(18)
O3 C18 N2 C19 1 . 171.66(18)
O3 C18 N2 C19 . . 171.66(18)
C14 C18 N2 C19 . . -11.5(3)
O3 C18 N2 C21 1 . -9.5(3)
O3 C18 N2 C21 1 . -9.5(3)
O3 C18 N2 C21 . . -9.5(3)
C14 C18 N2 C21 . . 167.33(18)
O1 C20 N3 C19 1 . -170.2(2)
O1 C20 N3 C19 . . -170.2(2)
C14 C20 N3 C19 . . 15.0(3)
O1 C20 N3 C22 1 . 8.2(3)
O1 C20 N3 C22 . . 8.2(3)
C14 C20 N3 C22 . . -166.6(2)
O2 C19 N3 C20 . . -177.30(19)
N2 C19 N3 C20 . . 5.6(3)
O2 C19 N3 C22 . . 4.3(3)
N2 C19 N3 C22 . . -172.8(2)
